data_7201274
loop_
_publ_author_name
'Braga, Dario'
'd'Agostino, Simone'
'Polito, Marco'
'Rubini, Katia'
'Grepioni, Fabrizia'

_publ_section_title
;
 Caesium 18-crown[6] complexes with aromatic polycarboxylate anions:
 preparation, solid-state characterization and thermal behaviour
;
_journal_issue 9
_journal_name_full CrystEngComm
_journal_page_first 1994
_journal_paper_doi 10.1039/b907224a
_journal_volume 11
_journal_year 2009
_chemical_formula_sum 'C20 H29 Cs O10'
_chemical_formula_weight 562.34
_chemical_name_systematic
;
?
;
_space_group_IT_number 19
_symmetry_cell_setting orthorhombic
_symmetry_space_group_name_Hall 'P 2ac 2ab'
_symmetry_space_group_name_H-M 'P 21 21 21'
_atom_sites_solution_hydrogens geom
_atom_sites_solution_primary direct
_atom_sites_solution_secondary difmap
_audit_creation_method SHELXL-97
_cell_angle_alpha 90.00
_cell_angle_beta 90.00
_cell_angle_gamma 90.00
_cell_formula_units_Z 4
_cell_length_a 8.2125(3)
_cell_length_b 15.2641(4)
_cell_length_c 18.9603(6)
_cell_measurement_reflns_used 4597
_cell_measurement_temperature 293(2)
_cell_measurement_theta_max 29.0630
_cell_measurement_theta_min 2.5287
_cell_volume 2376.80(13)
_computing_structure_refinement 'SHELXL-97 (Sheldrick, 1997)'
_computing_structure_solution 'SHELXS-97 (Sheldrick, 1990)'
_diffrn_ambient_temperature 293(2)
_diffrn_measured_fraction_theta_full 0.998
_diffrn_measured_fraction_theta_max 0.998
_diffrn_radiation_monochromator graphite
_diffrn_radiation_source 'fine-focus sealed tube'
_diffrn_radiation_type MoK\a
_diffrn_radiation_wavelength 0.71073
_diffrn_reflns_av_R_equivalents 0.0234
_diffrn_reflns_av_sigmaI/netI 0.0480
_diffrn_reflns_limit_h_max 7
_diffrn_reflns_limit_h_min -9
_diffrn_reflns_limit_k_max 17
_diffrn_reflns_limit_k_min -18
_diffrn_reflns_limit_l_max 17
_diffrn_reflns_limit_l_min -22
_diffrn_reflns_number 7661
_diffrn_reflns_theta_full 25.00
_diffrn_reflns_theta_max 25.00
_diffrn_reflns_theta_min 2.53
_exptl_absorpt_coefficient_mu 1.608
_exptl_absorpt_correction_T_max 1.00000
_exptl_absorpt_correction_T_min 0.85936
_exptl_absorpt_correction_type multi-scan
_exptl_absorpt_process_details
;
CrysAlis RED, Oxford Diffraction Ltd.,
Version 1.171.32.15 (release 10-01-2008 CrysAlis171 .NET)
(compiled Jan 10 2008,16:37:18)
Empirical absorption correction using spherical harmonics,
implemented in SCALE3 ABSPACK scaling algorithm.
;
_exptl_crystal_colour colourless
_exptl_crystal_density_diffrn 1.572
_exptl_crystal_density_method 'not measured'
_exptl_crystal_description prism
_exptl_crystal_F_000 1136
_exptl_crystal_size_max 0.25
_exptl_crystal_size_mid 0.20
_exptl_crystal_size_min 0.13
_refine_diff_density_max 0.345
_refine_diff_density_min -0.213
_refine_diff_density_rms 0.049
_refine_ls_abs_structure_details 'Flack H D (1983), Acta Cryst. A39, 876-881'
_refine_ls_abs_structure_Flack 0.008(14)
_refine_ls_extinction_coef 0.00321(16)
_refine_ls_extinction_expression Fc^*^=kFc[1+0.001xFc^2^\l^3^/sin(2\q)]^-1/4^
_refine_ls_extinction_method SHELXL
_refine_ls_goodness_of_fit_ref 0.892
_refine_ls_hydrogen_treatment riding
_refine_ls_matrix_type full
_refine_ls_number_parameters 281
_refine_ls_number_reflns 4063
_refine_ls_number_restraints 0
_refine_ls_restrained_S_all 0.892
_refine_ls_R_factor_all 0.0338
_refine_ls_R_factor_gt 0.0260
_refine_ls_shift/su_max 0.001
_refine_ls_shift/su_mean 0.000
_refine_ls_structure_factor_coef Fsqd
_refine_ls_weighting_details 'calc w=1/[\s^2^(Fo^2^)+(0.0160P)^2^+0.0000P] where P=(Fo^2^+2Fc^2^)/3'
_refine_ls_weighting_scheme calc
_refine_ls_wR_factor_gt 0.0400
_refine_ls_wR_factor_ref 0.0412
_reflns_number_gt 3453
_reflns_number_total 4063
_reflns_threshold_expression >2sigma(I)
_cod_data_source_file b907224a.txt
_cod_data_source_block 2
_cod_depositor_comments
;
The following automatic conversions were performed:
'_symmetry_cell_setting' value 'Orthorhombic' changed to 'orthorhombic'
according to '/home/saulius/struct/CIF-dictionaries/cif_core.dic'
dictionary named 'cif_core.dic' version 2.4.1 from 2010-06-29.

Automatic conversion script
Id: cif_fix_enum 1527 2010-12-29 10:47:43Z saulius 
;
_cod_original_sg_symbol_H-M P212121
_cod_database_code 7201274

loop_
_symmetry_equiv_pos_as_xyz
'x, y, z'
'-x+1/2, -y, z+1/2'
'-x, y+1/2, -z+1/2'
'x+1/2, -y+1/2, -z'

loop_
_atom_site_label
_atom_site_type_symbol
_atom_site_fract_x
_atom_site_fract_y
_atom_site_fract_z
_atom_site_U_iso_or_equiv
_atom_site_adp_type
_atom_site_occupancy
_atom_site_symmetry_multiplicity
_atom_site_calc_flag
_atom_site_refinement_flags
_atom_site_disorder_assembly
_atom_site_disorder_group
Cs1 Cs 0.39649(3) 0.660273(12) 0.098290(11) 0.03976(8) Uani 1 1 d . . .
C1 C 0.5630(6) 0.8948(2) 0.1633(3) 0.0791(17) Uani 1 1 d . . .
H1A H 0.5173 0.9520 0.1736 0.095 Uiso 1 1 calc R . .
H1B H 0.6790 0.9017 0.1556 0.095 Uiso 1 1 calc R . .
C2 C 0.5344(6) 0.8348(3) 0.2240(2) 0.0801(15) Uani 1 1 d . . .
H2A H 0.5703 0.8624 0.2674 0.096 Uiso 1 1 calc R . .
H2B H 0.4191 0.8221 0.2282 0.096 Uiso 1 1 calc R . .
O1 O 0.6213(4) 0.75668(18) 0.21312(14) 0.0624(8) Uani 1 1 d . . .
C3 C 0.6154(7) 0.6998(3) 0.2723(2) 0.0780(15) Uani 1 1 d . . .
H3A H 0.5034 0.6837 0.2821 0.094 Uiso 1 1 calc R . .
H3B H 0.6589 0.7294 0.3135 0.094 Uiso 1 1 calc R . .
C4 C 0.7124(6) 0.6203(3) 0.2573(2) 0.0745(15) Uani 1 1 d . . .
H4A H 0.8202 0.6367 0.2412 0.089 Uiso 1 1 calc R . .
H4B H 0.7239 0.5856 0.2999 0.089 Uiso 1 1 calc R . .
O2 O 0.6318(4) 0.57027(17) 0.20431(14) 0.0594(8) Uani 1 1 d . . .
C5 C 0.7248(5) 0.4967(3) 0.1816(2) 0.0665(13) Uani 1 1 d . . .
H5A H 0.7429 0.4573 0.2210 0.080 Uiso 1 1 calc R . .
H5B H 0.8299 0.5161 0.1643 0.080 Uiso 1 1 calc R . .
C6 C 0.6354(6) 0.4502(2) 0.1246(2) 0.0618(13) Uani 1 1 d . . .
H6A H 0.6827 0.3927 0.1173 0.074 Uiso 1 1 calc R . .
H6B H 0.5223 0.4427 0.1380 0.074 Uiso 1 1 calc R . .
O3 O 0.6451(3) 0.49993(13) 0.06133(13) 0.0513(8) Uani 1 1 d . . .
C7 C 0.5606(6) 0.4580(2) 0.0062(2) 0.0637(13) Uani 1 1 d . . .
H7A H 0.4464 0.4520 0.0185 0.076 Uiso 1 1 calc R . .
H7B H 0.6051 0.3999 -0.0015 0.076 Uiso 1 1 calc R . .
C8 C 0.5779(6) 0.5121(2) -0.05949(19) 0.0626(12) Uani 1 1 d . . .
H8A H 0.6922 0.5212 -0.0700 0.075 Uiso 1 1 calc R . .
H8B H 0.5285 0.4819 -0.0991 0.075 Uiso 1 1 calc R . .
O4 O 0.5000(3) 0.59396(16) -0.04899(13) 0.0532(8) Uani 1 1 d . . .
C9 C 0.5217(5) 0.6521(3) -0.1067(2) 0.0652(11) Uani 1 1 d . . .
H9A H 0.4770 0.6264 -0.1492 0.078 Uiso 1 1 calc R . .
H9B H 0.6369 0.6627 -0.1142 0.078 Uiso 1 1 calc R . .
C10 C 0.4378(5) 0.7359(3) -0.0911(2) 0.0682(13) Uani 1 1 d . . .
H10A H 0.4370 0.7725 -0.1329 0.082 Uiso 1 1 calc R . .
H10B H 0.3258 0.7244 -0.0777 0.082 Uiso 1 1 calc R . .
O5 O 0.5188(3) 0.78027(16) -0.03541(14) 0.0535(8) Uani 1 1 d . . .
C11 C 0.4474(6) 0.8636(2) -0.0231(3) 0.0775(16) Uani 1 1 d . . .
H11A H 0.3319 0.8567 -0.0139 0.093 Uiso 1 1 calc R . .
H11B H 0.4600 0.9001 -0.0646 0.093 Uiso 1 1 calc R . .
C12 C 0.5285(6) 0.9070(2) 0.0393(3) 0.0740(16) Uani 1 1 d . . .
H12A H 0.6456 0.9075 0.0327 0.089 Uiso 1 1 calc R . .
H12B H 0.4914 0.9671 0.0435 0.089 Uiso 1 1 calc R . .
O6 O 0.4884(3) 0.85959(14) 0.10138(19) 0.0632(7) Uani 1 1 d . . .
C13 C 0.0933(5) 0.72757(18) 0.33562(17) 0.0364(8) Uani 1 1 d . . .
C14 C 0.0122(4) 0.80272(19) 0.31479(18) 0.0367(9) Uani 1 1 d . . .
H14 H -0.0004 0.8141 0.2669 0.044 Uiso 1 1 calc R . .
C15 C -0.0510(4) 0.86160(19) 0.36357(19) 0.0377(10) Uani 1 1 d . . .
C16 C -0.0260(5) 0.8456(3) 0.4347(2) 0.0562(12) Uani 1 1 d . . .
H16 H -0.0669 0.8845 0.4680 0.067 Uiso 1 1 calc R . .
C17 C 0.0594(7) 0.7721(2) 0.4567(2) 0.0689(17) Uani 1 1 d . . .
H17 H 0.0775 0.7624 0.5045 0.083 Uiso 1 1 calc R . .
C18 C 0.1178(6) 0.71325(19) 0.4070(2) 0.0520(10) Uani 1 1 d . . .
H18 H 0.1740 0.6636 0.4217 0.062 Uiso 1 1 calc R . .
C19 C 0.1471(4) 0.6627(2) 0.28024(18) 0.0413(9) Uani 1 1 d . . .
O7 O 0.1565(3) 0.68622(14) 0.21895(13) 0.0629(9) Uani 1 1 d . . .
O8 O 0.1787(3) 0.58488(14) 0.30234(13) 0.0558(8) Uani 1 1 d . . .
C20 C -0.1388(5) 0.9435(2) 0.3401(2) 0.0452(11) Uani 1 1 d . . .
O9 O -0.1357(4) 0.95612(13) 0.27304(14) 0.0590(8) Uani 1 1 d . . .
H9 H -0.1849 1.0014 0.2635 0.088 Uiso 1 1 calc R . .
O10 O -0.2029(4) 0.99069(16) 0.38392(15) 0.0704(9) Uani 1 1 d . . .

loop_
_atom_site_aniso_label
_atom_site_aniso_U_11
_atom_site_aniso_U_22
_atom_site_aniso_U_33
_atom_site_aniso_U_23
_atom_site_aniso_U_13
_atom_site_aniso_U_12
Cs1 0.03712(12) 0.04081(11) 0.04137(12) 0.00186(11) 0.00251(13) -0.00140(12)
C1 0.060(4) 0.049(3) 0.128(5) -0.044(3) 0.019(3) -0.005(3)
C2 0.064(3) 0.091(3) 0.085(4) -0.052(3) 0.019(3) -0.019(4)
O1 0.059(2) 0.0777(17) 0.0503(18) -0.0229(15) 0.004(2) -0.0013(19)
C3 0.056(3) 0.131(4) 0.047(3) -0.024(3) 0.000(3) -0.027(4)
C4 0.054(4) 0.118(4) 0.051(3) 0.013(3) -0.017(3) -0.016(3)
O2 0.043(2) 0.0788(17) 0.0560(18) 0.0081(14) -0.0107(17) -0.0003(18)
C5 0.049(3) 0.070(3) 0.081(3) 0.037(3) 0.008(3) 0.016(3)
C6 0.051(4) 0.047(2) 0.087(3) 0.024(2) 0.007(3) 0.008(2)
O3 0.056(2) 0.0380(13) 0.0601(17) 0.0049(12) 0.0000(14) -0.0056(13)
C7 0.066(4) 0.047(2) 0.078(3) -0.016(2) 0.005(3) -0.008(2)
C8 0.059(3) 0.070(3) 0.058(3) -0.027(2) 0.008(3) -0.014(3)
O4 0.057(2) 0.0658(17) 0.0366(16) 0.0001(14) 0.0045(15) -0.0081(16)
C9 0.054(3) 0.101(3) 0.040(2) 0.003(3) -0.004(2) -0.024(3)
C10 0.047(3) 0.104(3) 0.053(3) 0.041(3) -0.012(3) -0.016(3)
O5 0.0405(19) 0.0592(17) 0.0609(19) 0.0191(13) -0.0065(15) 0.0018(15)
C11 0.057(4) 0.067(3) 0.109(4) 0.045(3) 0.001(3) 0.009(3)
C12 0.052(3) 0.034(2) 0.136(5) 0.020(3) 0.026(3) 0.005(2)
O6 0.0499(17) 0.0461(14) 0.094(2) -0.0094(18) 0.0052(19) -0.0080(12)
C13 0.038(2) 0.0268(16) 0.045(2) 0.0042(15) -0.001(2) -0.006(2)
C14 0.038(2) 0.0318(17) 0.040(2) 0.0029(16) -0.0020(19) -0.0052(17)
C15 0.039(3) 0.033(2) 0.041(2) -0.0061(16) 0.0001(19) -0.0084(16)
C16 0.080(3) 0.040(2) 0.048(2) -0.015(2) 0.011(2) -0.001(3)
C17 0.125(5) 0.044(2) 0.038(2) 0.0043(19) -0.002(3) -0.006(3)
C18 0.069(3) 0.0358(17) 0.051(2) 0.0079(19) -0.005(3) -0.001(2)
C19 0.034(3) 0.0425(19) 0.048(2) 0.002(2) 0.0016(17) -0.006(2)
O7 0.085(3) 0.0551(16) 0.0483(17) 0.0076(12) 0.0198(16) 0.0222(14)
O8 0.077(2) 0.0332(13) 0.0569(17) 0.0059(12) -0.0069(16) 0.0070(14)
C20 0.039(3) 0.033(2) 0.064(3) -0.0055(19) -0.002(2) -0.0073(19)
O9 0.078(3) 0.0343(12) 0.0648(18) 0.0001(12) -0.0169(17) 0.0091(14)
O10 0.071(2) 0.0585(16) 0.082(2) -0.0079(16) 0.0161(18) 0.0225(16)

loop_
_atom_type_symbol
_atom_type_description
_atom_type_scat_dispersion_real
_atom_type_scat_dispersion_imag
_atom_type_scat_source
C C 0.0033 0.0016 'International Tables Vol C Tables 4.2.6.8 and 6.1.1.4'
H H 0.0000 0.0000 'International Tables Vol C Tables 4.2.6.8 and 6.1.1.4'
O O 0.0106 0.0060 'International Tables Vol C Tables 4.2.6.8 and 6.1.1.4'
Cs Cs -0.3680 2.1192 'International Tables Vol C Tables 4.2.6.8 and 6.1.1.4'

loop_
_geom_angle_atom_site_label_1
_geom_angle_atom_site_label_2
_geom_angle_atom_site_label_3
_geom_angle
_geom_angle_site_symmetry_1
_geom_angle_site_symmetry_3
_geom_angle_publ_flag
O7 Cs1 O10 71.98(7) . 3_545 ?
O7 Cs1 O4 154.11(7) . . ?
O10 Cs1 O4 88.02(7) 3_545 . ?
O7 Cs1 O2 88.51(7) . . ?
O10 Cs1 O2 82.97(7) 3_545 . ?
O4 Cs1 O2 105.59(8) . . ?
O7 Cs1 O6 90.89(7) . . ?
O10 Cs1 O6 160.92(7) 3_545 . ?
O4 Cs1 O6 105.58(8) . . ?
O2 Cs1 O6 105.49(8) . . ?
O7 Cs1 O1 78.65(8) . . ?
O10 Cs1 O1 127.75(8) 3_545 . ?
O4 Cs1 O1 127.21(7) . . ?
O2 Cs1 O1 53.61(7) . . ?
O6 Cs1 O1 53.43(8) . . ?
O7 Cs1 O3 131.59(6) . . ?
O10 Cs1 O3 73.38(7) 3_545 . ?
O4 Cs1 O3 52.27(7) . . ?
O2 Cs1 O3 54.44(7) . . ?
O6 Cs1 O3 125.53(7) . . ?
O1 Cs1 O3 97.44(8) . . ?
O7 Cs1 O5 134.83(6) . . ?
O10 Cs1 O5 135.76(8) 3_545 . ?
O4 Cs1 O5 53.20(7) . . ?
O2 Cs1 O5 123.75(7) . . ?
O6 Cs1 O5 53.11(8) . . ?
O1 Cs1 O5 95.27(8) . . ?
O3 Cs1 O5 93.51(6) . . ?
O7 Cs1 O5 69.08(7) . 4_465 ?
O10 Cs1 O5 78.05(7) 3_545 4_465 ?
O4 Cs1 O5 91.22(7) . 4_465 ?
O2 Cs1 O5 154.16(6) . 4_465 ?
O6 Cs1 O5 88.15(7) . 4_465 ?
O1 Cs1 O5 129.16(7) . 4_465 ?
O3 Cs1 O5 133.36(7) . 4_465 ?
O5 Cs1 O5 82.03(4) . 4_465 ?
O7 Cs1 C2 68.02(8) . . ?
O10 Cs1 C2 133.52(9) 3_545 . ?
O4 Cs1 C2 136.40(8) . . ?
O2 Cs1 C2 73.44(9) . . ?
O6 Cs1 C2 39.29(10) . . ?
O1 Cs1 C2 21.54(9) . . ?
O3 Cs1 C2 118.70(9) . . ?
O5 Cs1 C2 90.12(9) . . ?
O5 Cs1 C2 107.76(9) 4_465 . ?
O7 Cs1 C10 136.93(8) . . ?
O10 Cs1 C10 114.17(9) 3_545 . ?
O4 Cs1 C10 38.58(8) . . ?
O2 Cs1 C10 133.81(8) . . ?
O6 Cs1 C10 72.56(10) . . ?
O1 Cs1 C10 116.84(9) . . ?
O3 Cs1 C10 88.23(8) . . ?
O5 Cs1 C10 21.70(7) . . ?
O5 Cs1 C10 70.86(7) 4_465 . ?
C2 Cs1 C10 111.04(10) . . ?
O7 Cs1 C6 110.24(7) . . ?
O10 Cs1 C6 62.52(8) 3_545 . ?
O4 Cs1 C6 72.52(8) . . ?
O2 Cs1 C6 38.69(8) . . ?
O6 Cs1 C6 133.90(9) . . ?
O1 Cs1 C6 90.04(9) . . ?
O3 Cs1 C6 21.63(7) . . ?
O5 Cs1 C6 114.51(8) . . ?
O5 Cs1 C6 137.25(8) 4_465 . ?
C2 Cs1 C6 111.13(10) . . ?
C10 Cs1 C6 109.66(9) . . ?
O6 C1 C2 109.6(3) . . ?
O6 C1 H1A 109.7 . . ?
C2 C1 H1A 109.7 . . ?
O6 C1 H1B 109.7 . . ?
C2 C1 H1B 109.7 . . ?
H1A C1 H1B 108.2 . . ?
O1 C2 C1 109.2(3) . . ?
O1 C2 Cs1 57.13(19) . . ?
C1 C2 Cs1 89.6(2) . . ?
O1 C2 H2A 109.8 . . ?
C1 C2 H2A 109.8 . . ?
Cs1 C2 H2A 160.0 . . ?
O1 C2 H2B 109.8 . . ?
C1 C2 H2B 109.8 . . ?
Cs1 C2 H2B 67.4 . . ?
H2A C2 H2B 108.3 . . ?
C2 O1 C3 112.7(3) . . ?
C2 O1 Cs1 101.3(2) . . ?
C3 O1 Cs1 103.7(2) . . ?
O1 C3 C4 109.3(4) . . ?
O1 C3 Cs1 55.08(19) . . ?
C4 C3 Cs1 87.6(2) . . ?
O1 C3 H3A 109.8 . . ?
C4 C3 H3A 109.8 . . ?
Cs1 C3 H3A 71.2 . . ?
O1 C3 H3B 109.8 . . ?
C4 C3 H3B 109.8 . . ?
Cs1 C3 H3B 161.0 . . ?
H3A C3 H3B 108.3 . . ?
O2 C4 C3 109.0(4) . . ?
O2 C4 H4A 109.9 . . ?
C3 C4 H4A 109.9 . . ?
O2 C4 H4B 109.9 . . ?
C3 C4 H4B 109.9 . . ?
H4A C4 H4B 108.3 . . ?
C5 O2 C4 112.7(3) . . ?
C5 O2 Cs1 119.1(2) . . ?
C4 O2 Cs1 120.5(2) . . ?
O2 C5 C6 109.3(3) . . ?
O2 C5 H5A 109.8 . . ?
C6 C5 H5A 109.8 . . ?
O2 C5 H5B 109.8 . . ?
C6 C5 H5B 109.8 . . ?
H5A C5 H5B 108.3 . . ?
O3 C6 C5 109.4(3) . . ?
O3 C6 Cs1 57.78(16) . . ?
C5 C6 Cs1 87.0(2) . . ?
O3 C6 H6A 109.8 . . ?
C5 C6 H6A 109.8 . . ?
Cs1 C6 H6A 162.4 . . ?
O3 C6 H6B 109.8 . . ?
C5 C6 H6B 109.8 . . ?
Cs1 C6 H6B 68.9 . . ?
H6A C6 H6B 108.3 . . ?
C7 O3 C6 110.9(3) . . ?
C7 O3 Cs1 101.0(2) . . ?
C6 O3 Cs1 100.6(2) . . ?
O3 C7 C8 108.6(3) . . ?
O3 C7 Cs1 57.59(16) . . ?
C8 C7 Cs1 88.1(2) . . ?
O3 C7 H7A 110.0 . . ?
C8 C7 H7A 110.0 . . ?
Cs1 C7 H7A 67.9 . . ?
O3 C7 H7B 110.0 . . ?
C8 C7 H7B 110.0 . . ?
Cs1 C7 H7B 161.3 . . ?
H7A C7 H7B 108.4 . . ?
O4 C8 C7 109.0(3) . . ?
O4 C8 H8A 109.9 . . ?
C7 C8 H8A 109.9 . . ?
O4 C8 H8B 109.9 . . ?
C7 C8 H8B 109.9 . . ?
H8A C8 H8B 108.3 . . ?
C8 O4 C9 112.7(3) . . ?
C8 O4 Cs1 122.7(2) . . ?
C9 O4 Cs1 121.7(2) . . ?
O4 C9 C10 109.1(3) . . ?
O4 C9 H9A 109.9 . . ?
C10 C9 H9A 109.9 . . ?
O4 C9 H9B 109.9 . . ?
C10 C9 H9B 109.9 . . ?
H9A C9 H9B 108.3 . . ?
O5 C10 C9 110.0(3) . . ?
O5 C10 Cs1 58.84(18) . . ?
C9 C10 Cs1 88.2(2) . . ?
O5 C10 H10A 109.7 . . ?
C9 C10 H10A 109.7 . . ?
Cs1 C10 H10A 161.8 . . ?
O5 C10 H10B 109.7 . . ?
C9 C10 H10B 109.7 . . ?
Cs1 C10 H10B 67.2 . . ?
H10A C10 H10B 108.2 . . ?
C10 O5 C11 110.8(3) . . ?
C10 O5 Cs1 99.5(2) . . ?
C11 O5 Cs1 104.3(2) . . ?
C10 O5 Cs1 106.9(2) . 4_565 ?
C11 O5 Cs1 101.1(2) . 4_565 ?
Cs1 O5 Cs1 133.58(8) . 4_565 ?
O5 C11 C12 109.8(4) . . ?
O5 C11 Cs1 55.00(17) . . ?
C12 C11 Cs1 86.2(2) . . ?
O5 C11 H11A 109.7 . . ?
C12 C11 H11A 109.7 . . ?
Cs1 C11 H11A 72.7 . . ?
O5 C11 H11B 109.7 . . ?
C12 C11 H11B 109.7 . . ?
Cs1 C11 H11B 161.9 . . ?
H11A C11 H11B 108.2 . . ?
O6 C12 C11 108.9(3) . . ?
O6 C12 H12A 109.9 . . ?
C11 C12 H12A 109.9 . . ?
O6 C12 H12B 109.9 . . ?
C11 C12 H12B 109.9 . . ?
H12A C12 H12B 108.3 . . ?
C1 O6 C12 113.0(3) . . ?
C1 O6 Cs1 118.9(2) . . ?
C12 O6 Cs1 122.3(2) . . ?
C18 C13 C14 118.7(3) . . ?
C18 C13 C19 122.3(3) . . ?
C14 C13 C19 119.1(3) . . ?
C15 C14 C13 121.7(3) . . ?
C15 C14 H14 119.1 . . ?
C13 C14 H14 119.1 . . ?
C16 C15 C14 118.6(3) . . ?
C16 C15 C20 120.2(3) . . ?
C14 C15 C20 121.2(3) . . ?
C15 C16 C17 120.7(3) . . ?
C15 C16 H16 119.7 . . ?
C17 C16 H16 119.7 . . ?
C18 C17 C16 119.5(3) . . ?
C18 C17 H17 120.2 . . ?
C16 C17 H17 120.2 . . ?
C13 C18 C17 120.8(3) . . ?
C13 C18 H18 119.6 . . ?
C17 C18 H18 119.6 . . ?
O7 C19 O8 124.7(3) . . ?
O7 C19 C13 119.3(3) . . ?
O8 C19 C13 116.0(3) . . ?
C19 O7 Cs1 136.0(2) . . ?
O10 C20 O9 126.4(4) . . ?
O10 C20 C15 119.7(4) . . ?
O9 C20 C15 113.9(3) . . ?
C20 O9 H9 109.5 . . ?
C20 O10 Cs1 143.2(3) . 3 ?

loop_
_geom_bond_atom_site_label_1
_geom_bond_atom_site_label_2
_geom_bond_distance
_geom_bond_site_symmetry_2
_geom_bond_publ_flag
Cs1 O7 3.046(3) . ?
Cs1 O10 3.056(3) 3_545 ?
Cs1 O4 3.089(2) . ?
Cs1 O2 3.108(3) . ?
Cs1 O6 3.135(2) . ?
Cs1 O1 3.212(3) . ?
Cs1 O3 3.263(2) . ?
Cs1 O5 3.285(2) . ?
Cs1 O5 3.445(3) 4_465 ?
Cs1 C2 3.749(4) . ?
Cs1 C10 3.786(4) . ?
Cs1 C6 3.792(4) . ?
C1 O6 1.430(5) . ?
C1 C2 1.489(6) . ?
C1 H1A 0.9700 . ?
C1 H1B 0.9700 . ?
C2 O1 1.404(5) . ?
C2 H2A 0.9700 . ?
C2 H2B 0.9700 . ?
O1 C3 1.420(5) . ?
C3 C4 1.479(6) . ?
C3 H3A 0.9700 . ?
C3 H3B 0.9700 . ?
C4 O2 1.425(5) . ?
C4 H4A 0.9700 . ?
C4 H4B 0.9700 . ?
O2 C5 1.424(4) . ?
C5 C6 1.487(5) . ?
C5 H5A 0.9700 . ?
C5 H5B 0.9700 . ?
C6 O3 1.422(4) . ?
C6 H6A 0.9700 . ?
C6 H6B 0.9700 . ?
O3 C7 1.408(4) . ?
C7 C8 1.502(5) . ?
C7 H7A 0.9700 . ?
C7 H7B 0.9700 . ?
C8 O4 1.417(4) . ?
C8 H8A 0.9700 . ?
C8 H8B 0.9700 . ?
O4 C9 1.420(4) . ?
C9 C10 1.483(5) . ?
C9 H9A 0.9700 . ?
C9 H9B 0.9700 . ?
C10 O5 1.419(5) . ?
C10 H10A 0.9700 . ?
C10 H10B 0.9700 . ?
O5 C11 1.419(4) . ?
O5 Cs1 3.445(3) 4_565 ?
C11 C12 1.510(6) . ?
C11 H11A 0.9700 . ?
C11 H11B 0.9700 . ?
C12 O6 1.421(5) . ?
C12 H12A 0.9700 . ?
C12 H12B 0.9700 . ?
C13 C18 1.385(4) . ?
C13 C14 1.384(4) . ?
C13 C19 1.509(5) . ?
C14 C15 1.390(4) . ?
C14 H14 0.9300 . ?
C15 C16 1.386(4) . ?
C15 C20 1.510(5) . ?
C16 C17 1.387(5) . ?
C16 H16 0.9300 . ?
C17 C18 1.389(5) . ?
C17 H17 0.9300 . ?
C18 H18 0.9300 . ?
C19 O7 1.219(4) . ?
C19 O8 1.287(4) . ?
C20 O10 1.219(4) . ?
C20 O9 1.287(4) . ?
O9 H9 0.8200 . ?
O10 Cs1 3.056(3) 3 ?
